data_7130008
loop_
_publ_author_name
'Li, Yi-Rong'
'Zhang, Yun-Fang'
'Tang, Yuan-Yuan'
'Zhang, Han-Yue'

_publ_section_title
;
 [(Histamine)(18-crown-6)<sub>2</sub>][BF<sub>4</sub>]<sub>2</sub> is a
 high-temperature piezoelectric.
;
_journal_issue 33
_journal_name_full 'Chemical communications (Cambridge, England)'
_journal_page_first 5148
_journal_page_last 5151
_journal_paper_doi 10.1039/d2cc00818a
_journal_volume 58
_journal_year 2022
_chemical_formula_moiety '2(B F4), 2(C12 H24 O6), C5 H10 N3, C5 H11 N3'
_chemical_formula_sum 'C34 H69 B2 F8 N6 O12'
_chemical_formula_weight 927.57
_space_group_crystal_system monoclinic
_space_group_IT_number 14
_space_group_name_Hall '-P 2ybc'
_space_group_name_H-M_alt 'P 1 21/c 1'
_atom_sites_solution_hydrogens geom
_atom_sites_solution_primary dual
_audit_creation_date 2022-01-02
_audit_creation_method
;
Olex2 1.3
(compiled 2020.11.12 svn.r5f609507 for OlexSys, GUI svn.r6408)
;
_audit_update_record
;
2022-01-02 deposited with the CCDC.	2022-03-28 downloaded from the CCDC.
;
_cell_angle_alpha 90
_cell_angle_beta 103.244(2)
_cell_angle_gamma 90
_cell_formula_units_Z 4
_cell_length_a 10.6823(2)
_cell_length_b 28.9209(7)
_cell_length_c 15.9356(3)
_cell_measurement_reflns_used 8639
_cell_measurement_temperature 280.9(9)
_cell_measurement_theta_max 68.1500
_cell_measurement_theta_min 3.0610
_cell_volume 4792.23(18)
_computing_cell_refinement 'CrysAlisPro 1.171.41.108a (Rigaku OD, 2021)'
_computing_data_collection 'CrysAlisPro 1.171.41.108a (Rigaku OD, 2021)'
_computing_data_reduction 'CrysAlisPro 1.171.41.108a (Rigaku OD, 2021)'
_computing_molecular_graphics 'Olex2 1.3 (Dolomanov et al., 2009)'
_computing_publication_material 'Olex2 1.3 (Dolomanov et al., 2009)'
_computing_structure_refinement 'SHELXL 2018/3 (Sheldrick, 2015)'
_computing_structure_solution 'SHELXT 2018/2 (Sheldrick, 2018)'
_diffrn_ambient_environment air
_diffrn_ambient_temperature 280.9(9)
_diffrn_detector 'Hybrid Pixel Array Detector'
_diffrn_detector_area_resol_mean 10.0000
_diffrn_detector_type HyPix
_diffrn_measured_fraction_theta_full 0.998
_diffrn_measured_fraction_theta_max 0.958
_diffrn_measurement_details
;
List of Runs (angles in degrees, time in seconds):

  # Type    Start    End  Width  t~exp~   \w     \q     \k     \f   Frames
#--------------------------------------------------------------------------
  1  \w     34.00  66.00   0.50    0.50    --  107.00 -61.00-180.00   64
  2  \w     37.00  65.00   0.50    0.50    --  107.00 -61.00-120.00   56
  3  \w     88.00 173.00   0.50    0.50    --  107.00  30.00 -90.00  170
  4  \w    133.00 158.00   0.50    0.50    --  107.00  90.00 -46.00   50
  5  \w     36.00  61.00   0.50    0.50    --  107.00 -61.00  90.00   50
  6  \w     38.00 102.00   0.50    0.50    --  107.00 -77.00  30.00  128
  7  \w    -72.00 -19.00   0.50    0.50    --  -45.28  90.00 -46.00  106
  8  \w   -112.00 -28.00   0.50    0.50    -- -102.00 125.00  90.00  168
  9  \w    -15.00  28.00   0.50    0.50    --  -45.28  90.00 -46.00   86
 10  \w    -97.00 -46.00   0.50    0.50    -- -102.00  90.00 -46.00  102
 11  \w   -104.00 -64.00   0.50    0.50    -- -102.00  77.00 -60.00   80
 12  \w    -63.00 -37.00   0.50    0.50    -- -102.00  61.00 -60.00   52
 13  \w    -55.00 -28.00   0.50    0.50    -- -102.00  77.00 -60.00   54
 14  \w    -69.00 -44.00   0.50    0.50    -- -102.00  61.00  90.00   50
 15  \w    -69.00 -38.00   0.50    0.50    -- -102.00  61.00 150.00   62
 16  \w    -69.00 -33.00   0.50    0.50    -- -102.00  61.00 120.00   72
 17  \w   -175.00 -84.00   0.50    0.50    -- -102.00 -94.00-120.00  182
 18  \w   -161.00 -80.00   0.50    0.50    -- -102.00 -90.00-161.00  162
 19  \w   -117.00 -27.00   0.50    0.50    --  -45.28 -57.00-150.00  180
 20  \w    -40.00  20.00   0.50    0.50    --  -45.28  37.00-180.00  120
 21  \w    -17.00  33.00   0.50    0.50    --  -45.28  19.00  90.00  100
 22  \w    -24.00  26.00   0.50    0.50    --   45.28 -90.00-161.00  100
 23  \w     50.00  97.00   0.50    0.50    --  107.00 -90.00-161.00   94
;
_diffrn_measurement_device 'four-circle diffractometer'
_diffrn_measurement_device_type 'XtaLAB Synergy R, DW system, HyPix'
_diffrn_measurement_method '\w scans'
_diffrn_orient_matrix_type 'CrysAlisPro convention (1999,Acta A55,543-557)'
_diffrn_orient_matrix_UB_11 -0.1129239000
_diffrn_orient_matrix_UB_12 0.0114514000
_diffrn_orient_matrix_UB_13 -0.0764035000
_diffrn_orient_matrix_UB_21 -0.0152930000
_diffrn_orient_matrix_UB_22 0.0474598000
_diffrn_orient_matrix_UB_23 0.0403881000
_diffrn_orient_matrix_UB_31 0.0947618000
_diffrn_orient_matrix_UB_32 0.0212618000
_diffrn_orient_matrix_UB_33 -0.0489376000
_diffrn_radiation_monochromator mirror
_diffrn_radiation_probe x-ray
_diffrn_radiation_type 'Cu K\a'
_diffrn_radiation_wavelength 1.54184
_diffrn_reflns_av_R_equivalents 0.0270
_diffrn_reflns_av_unetI/netI 0.0251
_diffrn_reflns_Laue_measured_fraction_full 0.998
_diffrn_reflns_Laue_measured_fraction_max 0.958
_diffrn_reflns_limit_h_max 13
_diffrn_reflns_limit_h_min -13
_diffrn_reflns_limit_k_max 36
_diffrn_reflns_limit_k_min -28
_diffrn_reflns_limit_l_max 15
_diffrn_reflns_limit_l_min -20
_diffrn_reflns_number 34798
_diffrn_reflns_point_group_measured_fraction_full 0.998
_diffrn_reflns_point_group_measured_fraction_max 0.958
_diffrn_reflns_theta_full 67.684
_diffrn_reflns_theta_max 75.870
_diffrn_reflns_theta_min 3.056
_diffrn_source 'Rotating-anode X-ray tube'
_diffrn_source_type 'Rigaku (Cu) X-ray Source'
_exptl_absorpt_coefficient_mu 0.990
_exptl_absorpt_correction_T_max 0.906
_exptl_absorpt_correction_T_min 0.888
_exptl_absorpt_correction_type multi-scan
_exptl_absorpt_process_details
;
CrysAlisPro 1.171.41.108a (Rigaku Oxford Diffraction, 2021)
Empirical absorption correction using spherical harmonics,
implemented in SCALE3 ABSPACK scaling algorithm.
;
_exptl_crystal_colour colourless
_exptl_crystal_density_diffrn 1.286
_exptl_crystal_description block
_exptl_crystal_F_000 1972
_exptl_crystal_size_max 0.12
_exptl_crystal_size_mid 0.11
_exptl_crystal_size_min 0.1
_refine_diff_density_max 0.836
_refine_diff_density_min -0.384
_refine_diff_density_rms 0.052
_refine_ls_extinction_method none
_refine_ls_goodness_of_fit_ref 1.069
_refine_ls_hydrogen_treatment constr
_refine_ls_matrix_type full
_refine_ls_number_parameters 761
_refine_ls_number_reflns 9564
_refine_ls_number_restraints 149
_refine_ls_restrained_S_all 1.137
_refine_ls_R_factor_all 0.1233
_refine_ls_R_factor_gt 0.0922
_refine_ls_shift/su_max 0.001
_refine_ls_shift/su_mean 0.000
_refine_ls_structure_factor_coef Fsqd
_refine_ls_weighting_details 'w=1/[\s^2^(Fo^2^)+(0.1827P)^2^+1.4056P] where P=(Fo^2^+2Fc^2^)/3'
_refine_ls_weighting_scheme calc
_refine_ls_wR_factor_gt 0.2916
_refine_ls_wR_factor_ref 0.3248
_reflns_Friedel_coverage 0.000
_reflns_number_gt 5954
_reflns_number_total 9564
_reflns_threshold_expression 'I > 2\s(I)'
_cod_data_source_file d2cc00818a2.cif
_cod_data_source_block 3
_cod_original_sg_symbol_H-M 'P 21/c'
_cod_database_code 7130008
_shelx_shelxl_version_number 2018/3
_chemical_oxdiff_formula 'C H O N B F'
_shelx_space_group_comment
;
The symmetry employed for this shelxl refinement is uniquely defined
by the following loop, which should always be used as a source of
symmetry information in preference to the above space-group names.
They are only intended as comments.
;
_shelx_estimated_absorpt_t_max 0.908
_shelx_estimated_absorpt_t_min 0.890
_reflns_odcompleteness_completeness 99.85
_reflns_odcompleteness_iscentric 1
_reflns_odcompleteness_theta 66.97
_olex2_refinement_description
;
1. Fixed Uiso
 At 1.2 times of:
  All C(H) groups, All C(H,H) groups, All N(H) groups, All N(H,H,H) groups
2. Restrained distances
 F7-B2 = F6A-B2
 1.3 with sigma of 0.01
 O6-C33 \\sim O6A-C33A
 with sigma of 0.04
 O1-C25 \\sim O1A-C25A
 with sigma of 0.02
 O1-C24 \\sim O1A-C24A
 with sigma of 0.02
 O4-C32 \\sim O4A-C32A
 with sigma of 0.04
 O2-C26 \\sim O2A-C26A
 with sigma of 0.02
 O2-C27 \\sim O2A-C27A
 with sigma of 0.02
 O3-C30 \\sim O3A-C30A
 with sigma of 0.04
 O4-C30 \\sim O4A-C30A
 with sigma of 0.02
 O4-C31 \\sim O4A-C31A
 with sigma of 0.02
 O5-C32 \\sim O5A-C32A
 with sigma of 0.02
 O3-C28 \\sim O3A-C28A
 with sigma of 0.02
 O5-C33 \\sim O5A-C33A
 with sigma of 0.02
 O3-C29 \\sim O3A-C29A
 with sigma of 0.02
 O5-C31 \\sim O5A-C31A
 with sigma of 0.04
 O6-C23 \\sim O6A-C23A
 with sigma of 0.02
 O6-C34 \\sim O6A-C34A
 with sigma of 0.02
 C23-C24 \\sim C23A-C24A
 with sigma of 0.02
 C25-C26 \\sim C25A-C26A
 with sigma of 0.02
 O3-C27 \\sim O3A-C27A
 with sigma of 0.04
 O4-C29 \\sim O4A-C29A
 with sigma of 0.04
 C27-C28 \\sim C27A-C28A
 with sigma of 0.02
 O5-C34 \\sim O5A-C34A
 with sigma of 0.04
 O6-C24 \\sim O6A-C24A
 with sigma of 0.04
 C29-C30 \\sim C29A-C30A
 with sigma of 0.02
 C31-C32 \\sim C31A-C32A
 with sigma of 0.02
 C23-C34 \\sim C23A-C34A
 with sigma of 0.04
 C33-C34 \\sim C33A-C34A
 with sigma of 0.02
 C24-C25 \\sim C24A-C25A
 with sigma of 0.04
 C26-C27 \\sim C26A-C27A
 with sigma of 0.04
 C28-C29 \\sim C28A-C29A
 with sigma of 0.04
 O1-C23 \\sim O1A-C23A
 with sigma of 0.04
 O1-C26 \\sim O1A-C26A
 with sigma of 0.04
 C30-C31 \\sim C30A-C31A
 with sigma of 0.04
 C32-C33 \\sim C32A-C33A
 with sigma of 0.04
 O2-C25 \\sim O2A-C25A
 with sigma of 0.04
 O2-C28 \\sim O2A-C28A
 with sigma of 0.04
3. Rigid bond restraints
 C24, C26, C27, C5
 with sigma for 1-2 distances of 0.01 and sigma for 1-3 distances of 0.02
 O8, C12, O8, C1
 with sigma for 1-2 distances of 0.01 and sigma for 1-3 distances of 0.02
4. Uiso/Uaniso restraints and constraints
Uanis(C32A) \\sim Ueq, Uanis(C29A) \\sim Ueq, Uanis(C26A) \\sim Ueq,
Uanis(C24A) \\sim Ueq: with sigma of 0.01 and sigma for terminal atoms of 0.02
Uanis(C30A) \\sim Ueq, Uanis(C34A) \\sim Ueq: with sigma of 0.01 and sigma for
terminal atoms of 0.02
Uanis(C27A) \\sim Ueq, Uanis(C27) \\sim Ueq, Uanis(C28) \\sim Ueq: with sigma
of 0.01 and sigma for terminal atoms of 0.02
Uanis(C26) \\sim Ueq, Uanis(F7) \\sim Ueq, Uanis(F6A) \\sim Ueq: with sigma of
0.01 and sigma for terminal atoms of 0.02
Uanis(C5) \\sim Ueq, Uanis(C6) \\sim Ueq, Uanis(C7) \\sim Ueq: with sigma of
0.01 and sigma for terminal atoms of 0.02
Uanis(F8A) \\sim Ueq, Uanis(F6) \\sim Ueq, Uanis(F5A) \\sim Ueq: with sigma of
0.01 and sigma for terminal atoms of 0.02
5. Others
 Sof(F5A)=Sof(F7A)=Sof(F6A)=Sof(F8A)=1-FVAR(1)
 Sof(F5)=Sof(F6)=Sof(F7)=Sof(F8)=FVAR(1)
 Sof(C31A)=Sof(H31C)=Sof(H31D)=Sof(O1A)=Sof(C24A)=Sof(H24C)=Sof(H24D)=
 Sof(C25A)=Sof(H25C)=Sof(H25D)=Sof(C23A)=Sof(H23C)=Sof(H23D)=Sof(C26A)=
 Sof(H26C)=Sof(H26D)=Sof(O6A)=Sof(O2A)=Sof(C34A)=Sof(H34C)=Sof(H34D)=Sof(C27A)=
 Sof(H27C)=Sof(H27D)=Sof(C33A)=Sof(H33C)=Sof(H33D)=Sof(C28A)=Sof(H28C)=
 Sof(H28D)=Sof(O5A)=Sof(O3A)=Sof(C32A)=Sof(H32C)=Sof(H32D)=Sof(C29A)=Sof(H29C)=
 Sof(H29D)=Sof(C30A)=Sof(H30C)=Sof(H30D)=Sof(O4A)=1-FVAR(2)
 Sof(O1)=Sof(O2)=Sof(O3)=Sof(O4)=Sof(O5)=Sof(O6)=Sof(C23)=Sof(H23A)=Sof(H23B)=
 Sof(C24)=Sof(H24A)=Sof(H24B)=Sof(C25)=Sof(H25A)=Sof(H25B)=Sof(C26)=Sof(H26A)=
 Sof(H26B)=Sof(C27)=Sof(H27A)=Sof(H27B)=Sof(C28)=Sof(H28A)=Sof(H28B)=Sof(C29)=
 Sof(H29A)=Sof(H29B)=Sof(C30)=Sof(H30A)=Sof(H30B)=Sof(C31)=Sof(H31A)=Sof(H31B)=
 Sof(C32)=Sof(H32A)=Sof(H32B)=Sof(C33)=Sof(H33A)=Sof(H33B)=Sof(C34)=Sof(H34A)=
 Sof(H34B)=FVAR(2)
6.a Secondary CH2 refined with riding coordinates:
 C23(H23A,H23B), C24(H24A,H24B), C25(H25A,H25B), C26(H26A,H26B), C27(H27A,
 H27B), C28(H28A,H28B), C29(H29A,H29B), C30(H30A,H30B), C31(H31A,H31B),
 C32(H32A,H32B), C33(H33A,H33B), C34(H34A,H34B), C1(H1A,H1B), C2(H2A,H2B),
 C3(H3A,H3B), C4(H4A,H4B), C5(H5A,H5B), C6(H6A,H6B), C7(H7A,H7B), C8(H8A,H8B),
 C9(H9A,H9B), C10(H10A,H10B), C11(H11A,H11B), C12(H12A,H12B), C16(H16A,H16B),
 C17(H17A,H17B), C21(H21A,H21B), C22(H22A,H22B), C31A(H31C,H31D), C24A(H24C,
 H24D), C25A(H25C,H25D), C23A(H23C,H23D), C26A(H26C,H26D), C34A(H34C,H34D),
 C27A(H27C,H27D), C33A(H33C,H33D), C28A(H28C,H28D), C32A(H32C,H32D), C29A(H29C,
 H29D), C30A(H30C,H30D)
6.b Aromatic/amide H refined with riding coordinates:
 N1(H1), C13(H13), C14(H14), N4(H4), N5(H5), C18(H18), C19(H19)
6.c Idealised Me refined as rotating group:
 N3(H3C,H3D,H3E), N6(H6C,H6D,H6E)
;
_olex2_submission_special_instructions 'No special instructions were received'
_oxdiff_exptl_absorpt_empirical_details
;
Empirical correction (ABSPACK) includes:
- Absorption correction using spherical harmonics
- Frame scaling
;
_oxdiff_exptl_absorpt_empirical_full_max 1.475
_oxdiff_exptl_absorpt_empirical_full_min 0.667

loop_
_space_group_symop_operation_xyz
'x, y, z'
'-x, y+1/2, -z+1/2'
'-x, -y, -z'
'x, -y-1/2, z-1/2'

loop_
_atom_site_label
_atom_site_type_symbol
_atom_site_fract_x
_atom_site_fract_y
_atom_site_fract_z
_atom_site_U_iso_or_equiv
_atom_site_adp_type
_atom_site_occupancy
_atom_site_site_symmetry_order
_atom_site_calc_flag
_atom_site_refinement_flags_posn
_atom_site_refinement_flags_adp
_atom_site_refinement_flags_occupancy
_atom_site_disorder_assembly
_atom_site_disorder_group
F1 F -0.2035(3) 0.46097(9) 0.1796(2) 0.1172(8) Uani 1 1 d . . . . .
F2 F -0.3943(2) 0.49206(9) 0.18618(19) 0.1108(8) Uani 1 1 d . . . . .
F3 F -0.2140(2) 0.51794(11) 0.2724(2) 0.1282(10) Uani 1 1 d . . . . .
F4 F -0.2868(3) 0.44840(14) 0.2960(3) 0.1665(16) Uani 1 1 d . . . . .
B1 B -0.2752(4) 0.47924(17) 0.2332(3) 0.0868(12) Uani 1 1 d . . . . .
F5 F 0.1638(14) 0.6724(4) 0.3033(8) 0.166(5) Uani 0.537(11) 1 d . . P A 1
F6 F 0.0341(10) 0.7176(5) 0.3175(10) 0.188(6) Uani 0.537(11) 1 d . U P A 1
F7 F 0.2152(10) 0.7409(3) 0.3099(7) 0.205(5) Uani 0.537(11) 1 d D U P A 1
F8 F 0.2094(11) 0.7069(4) 0.4270(7) 0.172(6) Uani 0.537(11) 1 d . . P A 1
B2 B 0.1461(6) 0.7078(3) 0.3503(5) 0.130(3) Uani 1 1 d D . . . .
O1 O 0.7821(13) 0.7621(3) 0.0283(6) 0.104(2) Uani 0.588(11) 1 d D . P B 1
O2 O 0.5395(10) 0.7212(4) -0.0244(6) 0.118(3) Uani 0.588(11) 1 d D . P B 1
O3 O 0.5156(13) 0.6278(5) -0.0034(7) 0.106(3) Uani 0.588(11) 1 d D . P B 1
O4 O 0.7350(11) 0.5731(5) -0.0038(10) 0.089(2) Uani 0.588(11) 1 d D . P B 1
O5 O 0.9783(11) 0.6116(4) 0.0578(9) 0.096(3) Uani 0.588(11) 1 d D . P B 1
O6 O 0.9954(10) 0.7059(3) 0.0370(7) 0.096(3) Uani 0.588(11) 1 d D . P B 1
C23 C 1.0099(15) 0.7528(5) 0.0627(8) 0.108(4) Uani 0.588(11) 1 d D . P B 1
H23A H 1.089354 0.765201 0.052269 0.130 Uiso 0.588(11) 1 calc R U P B 1
H23B H 1.012311 0.755646 0.123707 0.130 Uiso 0.588(11) 1 calc R U P B 1
C24 C 0.8955(15) 0.7792(4) 0.0100(8) 0.113(4) Uani 0.588(11) 1 d D . P B 1
H24A H 0.904228 0.811818 0.023983 0.135 Uiso 0.588(11) 1 calc R U P B 1
H24B H 0.892440 0.775580 -0.050934 0.135 Uiso 0.588(11) 1 calc R U P B 1
C25 C 0.675(2) 0.7885(4) -0.0128(10) 0.131(6) Uani 0.588(11) 1 d D . P B 1
H25A H 0.671276 0.790236 -0.074125 0.157 Uiso 0.588(11) 1 calc R U P B 1
H25B H 0.682997 0.819717 0.010271 0.157 Uiso 0.588(11) 1 calc R U P B 1
C26 C 0.5521(15) 0.7654(5) 0.0030(8) 0.135(4) Uani 0.588(11) 1 d D U P B 1
H26A H 0.554131 0.766267 0.064105 0.162 Uiso 0.588(11) 1 calc R U P B 1
H26B H 0.477670 0.782898 -0.026884 0.162 Uiso 0.588(11) 1 calc R U P B 1
C27 C 0.4342(12) 0.7052(6) -0.0030(9) 0.114(4) Uani 0.588(11) 1 d D U P B 1
H27A H 0.361259 0.725204 -0.025669 0.137 Uiso 0.588(11) 1 calc R U P B 1
H27B H 0.446629 0.703460 0.059109 0.137 Uiso 0.588(11) 1 calc R U P B 1
C28 C 0.4120(10) 0.6566(5) -0.0438(8) 0.115(3) Uani 0.588(11) 1 d D U P B 1
H28A H 0.331486 0.644012 -0.035738 0.139 Uiso 0.588(11) 1 calc R U P B 1
H28B H 0.407702 0.658464 -0.105177 0.139 Uiso 0.588(11) 1 calc R U P B 1
C29 C 0.5061(11) 0.5859(6) -0.0441(7) 0.105(4) Uani 0.588(11) 1 d D . P B 1
H29A H 0.512021 0.590042 -0.103525 0.126 Uiso 0.588(11) 1 calc R U P B 1
H29B H 0.423786 0.571816 -0.044066 0.126 Uiso 0.588(11) 1 calc R U P B 1
C30 C 0.6162(14) 0.5545(4) 0.0036(7) 0.099(3) Uani 0.588(11) 1 d D . P B 1
H30A H 0.613771 0.552202 0.063887 0.119 Uiso 0.588(11) 1 calc R U P B 1
H30B H 0.605828 0.523687 -0.021140 0.119 Uiso 0.588(11) 1 calc R U P B 1
C31 C 0.8397(15) 0.5453(4) 0.0377(9) 0.096(4) Uani 0.588(11) 1 d D . P B 1
H31A H 0.829511 0.514143 0.014426 0.115 Uiso 0.588(11) 1 calc R U P B 1
H31B H 0.843130 0.543652 0.098964 0.115 Uiso 0.588(11) 1 calc R U P B 1
C32 C 0.9630(14) 0.5665(4) 0.0229(8) 0.108(3) Uani 0.588(11) 1 d D . P B 1
H32A H 1.035871 0.547552 0.050084 0.130 Uiso 0.588(11) 1 calc R U P B 1
H32B H 0.959532 0.567768 -0.038431 0.130 Uiso 0.588(11) 1 calc R U P B 1
C33 C 1.0883(12) 0.6305(7) 0.0431(12) 0.129(6) Uani 0.588(11) 1 d D . P B 1
H33A H 1.084549 0.630824 -0.018338 0.155 Uiso 0.588(11) 1 calc R U P B 1
H33B H 1.161924 0.612054 0.071186 0.155 Uiso 0.588(11) 1 calc R U P B 1
C34 C 1.1023(10) 0.6796(6) 0.0784(9) 0.108(4) Uani 0.588(11) 1 d D . P B 1
H34A H 1.108105 0.679081 0.139997 0.130 Uiso 0.588(11) 1 calc R U P B 1
H34B H 1.180490 0.693346 0.068471 0.130 Uiso 0.588(11) 1 calc R U P B 1
O7 O 0.4037(3) 0.33682(11) 0.2342(2) 0.1074(9) Uani 1 1 d . . . . .
O8 O 0.1381(3) 0.36073(11) 0.2032(2) 0.1153(10) Uani 1 1 d . U . . .
O9 O 0.0730(3) 0.38393(11) 0.3606(2) 0.1042(9) Uani 1 1 d . . . . .
O10 O 0.2034(5) 0.45621(14) 0.4549(3) 0.1462(15) Uani 1 1 d . . . . .
O11 O 0.4748(4) 0.42798(15) 0.49779(19) 0.1349(15) Uani 1 1 d . . . . .
O12 O 0.5485(3) 0.35673(11) 0.3993(2) 0.1094(10) Uani 1 1 d . . . . .
C1 C 0.0594(7) 0.33429(18) 0.2404(4) 0.139(2) Uani 1 1 d . U . . .
H1A H 0.110477 0.311823 0.278801 0.167 Uiso 1 1 calc R U . . .
H1B H -0.001151 0.317623 0.196088 0.167 Uiso 1 1 calc R U . . .
C2 C -0.0139(5) 0.3648(2) 0.2912(5) 0.128(2) Uani 1 1 d . . . . .
H2A H -0.058790 0.389172 0.254408 0.153 Uiso 1 1 calc R U . . .
H2B H -0.077010 0.346489 0.311598 0.153 Uiso 1 1 calc R U . . .
C3 C 0.0162(6) 0.4121(2) 0.4124(5) 0.138(2) Uani 1 1 d . . . . .
H3A H -0.046237 0.394391 0.434610 0.166 Uiso 1 1 calc R U . . .
H3B H -0.028503 0.437461 0.378375 0.166 Uiso 1 1 calc R U . . .
C4 C 0.1144(8) 0.4304(2) 0.4841(5) 0.148(2) Uani 1 1 d . . . . .
H4A H 0.073789 0.449501 0.520331 0.177 Uiso 1 1 calc R U . . .
H4B H 0.157353 0.404995 0.518847 0.177 Uiso 1 1 calc R U . . .
C5 C 0.3069(10) 0.4759(3) 0.5208(6) 0.173(3) Uani 1 1 d . U . . .
H5A H 0.346486 0.500791 0.495241 0.207 Uiso 1 1 calc R U . . .
H5B H 0.270201 0.489315 0.565607 0.207 Uiso 1 1 calc R U . . .
C6 C 0.4056(9) 0.4434(3) 0.5601(4) 0.163(3) Uani 1 1 d . U . . .
H6A H 0.464620 0.457924 0.608160 0.196 Uiso 1 1 calc R U . . .
H6B H 0.366659 0.417029 0.581922 0.196 Uiso 1 1 calc R U . . .
C7 C 0.5799(8) 0.3970(2) 0.5303(4) 0.154(3) Uani 1 1 d . U . . .
H7A H 0.548833 0.370067 0.555670 0.184 Uiso 1 1 calc R U . . .
H7B H 0.643623 0.412306 0.574740 0.184 Uiso 1 1 calc R U . . .
C8 C 0.6387(5) 0.3825(2) 0.4602(5) 0.147(3) Uani 1 1 d . . . . .
H8A H 0.665546 0.409444 0.432585 0.177 Uiso 1 1 calc R U . . .
H8B H 0.714065 0.363710 0.482938 0.177 Uiso 1 1 calc R U . . .
C9 C 0.6021(6) 0.3370(2) 0.3330(5) 0.141(3) Uani 1 1 d . . . . .
H9A H 0.676332 0.318299 0.358568 0.169 Uiso 1 1 calc R U . . .
H9B H 0.629956 0.361465 0.299708 0.169 Uiso 1 1 calc R U . . .
C10 C 0.5048(8) 0.3083(2) 0.2763(5) 0.139(2) Uani 1 1 d . . . . .
H10A H 0.542541 0.292651 0.234256 0.167 Uiso 1 1 calc R U . . .
H10B H 0.472653 0.285124 0.309979 0.167 Uiso 1 1 calc R U . . .
C11 C 0.3041(9) 0.3083(2) 0.1845(4) 0.153(3) Uani 1 1 d . . . . .
H11A H 0.336930 0.290192 0.142952 0.183 Uiso 1 1 calc R U . . .
H11B H 0.271173 0.287323 0.221783 0.183 Uiso 1 1 calc R U . . .
C12 C 0.2112(10) 0.3369(2) 0.1440(3) 0.164(3) Uani 1 1 d . U . . .
H12A H 0.150645 0.319463 0.100907 0.196 Uiso 1 1 calc R U . . .
H12B H 0.249318 0.360340 0.114119 0.196 Uiso 1 1 calc R U . . .
N1 N 0.0413(3) 0.53118(11) 0.2606(2) 0.0854(8) Uani 1 1 d . . . . .
H1 H -0.035182 0.533390 0.268996 0.103 Uiso 1 1 calc R U . . .
N2 N 0.2389(3) 0.54948(10) 0.2585(2) 0.0855(9) Uani 1 1 d . . . . .
N3 N 0.3242(2) 0.41601(9) 0.32439(16) 0.0688(7) Uani 1 1 d . . . . .
H3C H 0.284477 0.396058 0.284578 0.083 Uiso 1 1 calc R U . . .
H3D H 0.266164 0.430949 0.346306 0.083 Uiso 1 1 calc R U . . .
H3E H 0.377870 0.400783 0.366231 0.083 Uiso 1 1 calc R U . . .
C13 C 0.0920(3) 0.49382(13) 0.2315(2) 0.0802(9) Uani 1 1 d . . . . .
H13 H 0.050964 0.465772 0.215356 0.096 Uiso 1 1 calc R U . . .
C14 C 0.1304(4) 0.56440(15) 0.2743(3) 0.0917(11) Uani 1 1 d . . . . .
H14 H 0.117367 0.594172 0.292711 0.110 Uiso 1 1 calc R U . . .
C15 C 0.2136(3) 0.50470(10) 0.23010(18) 0.0611(7) Uani 1 1 d . . . . .
C16 C 0.3147(3) 0.47509(13) 0.2083(2) 0.0774(9) Uani 1 1 d . . . . .
H16A H 0.369434 0.494175 0.181576 0.093 Uiso 1 1 calc R U . . .
H16B H 0.273924 0.452351 0.166039 0.093 Uiso 1 1 calc R U . . .
C17 C 0.3983(3) 0.45003(12) 0.2841(2) 0.0755(9) Uani 1 1 d . . . . .
H17A H 0.466360 0.433904 0.265023 0.091 Uiso 1 1 calc R U . . .
H17B H 0.438049 0.472522 0.327199 0.091 Uiso 1 1 calc R U . . .
N4 N 0.4413(3) 0.62006(14) 0.2371(2) 0.0882(9) Uani 1 1 d . . . . .
H4 H 0.374144 0.603321 0.235286 0.106 Uiso 1 1 calc R U . . .
N5 N 0.5665(4) 0.68025(12) 0.2482(2) 0.0968(10) Uani 1 1 d . . . . .
H5 H 0.592513 0.708445 0.254371 0.116 Uiso 1 1 calc R U . . .
N6 N 0.7648(2) 0.66802(9) 0.08524(15) 0.0653(6) Uani 1 1 d . . . . .
H6C H 0.780050 0.691816 0.053605 0.078 Uiso 1 1 calc R U . . .
H6D H 0.680791 0.662075 0.073141 0.078 Uiso 1 1 calc R U . . .
H6E H 0.807005 0.643258 0.073313 0.078 Uiso 1 1 calc R U . . .
C18 C 0.5582(4) 0.60532(14) 0.2292(2) 0.0814(9) Uani 1 1 d . . . . .
H18 H 0.581155 0.574998 0.220360 0.098 Uiso 1 1 calc R U . . .
C19 C 0.4504(4) 0.66406(19) 0.2480(3) 0.0980(12) Uani 1 1 d . . . . .
H19 H 0.382513 0.682646 0.254959 0.118 Uiso 1 1 calc R U . . .
C20 C 0.6346(3) 0.64238(13) 0.2365(2) 0.0716(8) Uani 1 1 d . . . . .
C21 C 0.7756(3) 0.64435(16) 0.2359(2) 0.0872(10) Uani 1 1 d . . . . .
H21A H 0.824375 0.650428 0.294127 0.105 Uiso 1 1 calc R U . . .
H21B H 0.801728 0.614297 0.219019 0.105 Uiso 1 1 calc R U . . .
C22 C 0.8088(4) 0.67956(15) 0.1781(2) 0.0850(10) Uani 1 1 d . . . . .
H22A H 0.901469 0.683502 0.191609 0.102 Uiso 1 1 calc R U . . .
H22B H 0.770966 0.708823 0.188840 0.102 Uiso 1 1 calc R U . . .
F5A F 0.222(2) 0.6795(8) 0.3312(16) 0.241(9) Uani 0.463(11) 1 d . U P A 2
F7A F 0.0372(15) 0.7310(4) 0.3281(10) 0.163(6) Uani 0.463(11) 1 d . . P A 2
F6A F 0.0762(10) 0.6706(3) 0.3796(8) 0.201(6) Uani 0.463(11) 1 d D U P A 2
F8A F 0.1927(11) 0.7234(6) 0.4284(9) 0.179(6) Uani 0.463(11) 1 d . U P A 2
C31A C 0.764(2) 0.5454(5) 0.0378(11) 0.108(7) Uani 0.412(11) 1 d D . P B 2
H31C H 0.734179 0.514891 0.016863 0.130 Uiso 0.412(11) 1 calc R U P B 2
H31D H 0.764602 0.547032 0.098653 0.130 Uiso 0.412(11) 1 calc R U P B 2
O1A O 0.8568(14) 0.7580(4) 0.0402(7) 0.097(3) Uani 0.412(11) 1 d D . P B 2
C24A C 0.9753(19) 0.7649(6) 0.0205(12) 0.105(6) Uani 0.412(11) 1 d D U P B 2
H24C H 1.004354 0.796418 0.033993 0.126 Uiso 0.412(11) 1 calc R U P B 2
H24D H 0.969180 0.759524 -0.040395 0.126 Uiso 0.412(11) 1 calc R U P B 2
C25A C 0.767(2) 0.7888(6) -0.0074(13) 0.126(7) Uani 0.412(11) 1 d D . P B 2
H25C H 0.758621 0.783407 -0.068518 0.152 Uiso 0.412(11) 1 calc R U P B 2
H25D H 0.796418 0.820327 0.005317 0.152 Uiso 0.412(11) 1 calc R U P B 2
C23A C 1.0689(15) 0.7308(7) 0.0746(12) 0.108(5) Uani 0.412(11) 1 d D . P B 2
H23C H 1.155577 0.736826 0.068249 0.130 Uiso 0.412(11) 1 calc R U P B 2
H23D H 1.067679 0.734050 0.134995 0.130 Uiso 0.412(11) 1 calc R U P B 2
C26A C 0.634(2) 0.7819(7) 0.0160(13) 0.114(7) Uani 0.412(11) 1 d D U P B 2
H26C H 0.642360 0.786731 0.077237 0.136 Uiso 0.412(11) 1 calc R U P B 2
H26D H 0.572172 0.803869 -0.015355 0.136 Uiso 0.412(11) 1 calc R U P B 2
O6A O 1.0302(13) 0.6856(6) 0.0455(9) 0.099(4) Uani 0.412(11) 1 d D . P B 2
O2A O 0.5949(12) 0.7382(4) -0.0059(9) 0.099(3) Uani 0.412(11) 1 d D . P B 2
C34A C 1.1103(13) 0.6506(7) 0.0879(12) 0.103(4) Uani 0.412(11) 1 d D U P B 2
H34C H 1.108659 0.650418 0.148530 0.124 Uiso 0.412(11) 1 calc R U P B 2
H34D H 1.198014 0.656211 0.083401 0.124 Uiso 0.412(11) 1 calc R U P B 2
C27A C 0.4811(16) 0.7319(6) 0.0129(10) 0.107(4) Uani 0.412(11) 1 d D U P B 2
H27C H 0.425577 0.758028 -0.007389 0.128 Uiso 0.412(11) 1 calc R U P B 2
H27D H 0.491686 0.729540 0.074848 0.128 Uiso 0.412(11) 1 calc R U P B 2
C33A C 1.064(2) 0.6037(9) 0.0472(19) 0.161(16) Uani 0.412(11) 1 d D . P B 2
H33C H 1.057582 0.604630 -0.014477 0.193 Uiso 0.412(11) 1 calc R U P B 2
H33D H 1.124434 0.579576 0.071894 0.193 Uiso 0.412(11) 1 calc R U P B 2
C28A C 0.4181(12) 0.6862(6) -0.0316(10) 0.091(4) Uani 0.412(11) 1 d D . P B 2
H28C H 0.334639 0.681410 -0.018664 0.109 Uiso 0.412(11) 1 calc R U P B 2
H28D H 0.406381 0.688528 -0.093634 0.109 Uiso 0.412(11) 1 calc R U P B 2
O5A O 0.947(2) 0.5952(5) 0.0637(11) 0.097(4) Uani 0.412(11) 1 d D . P B 2
O3A O 0.501(2) 0.6488(7) 0.0004(13) 0.124(6) Uani 0.412(11) 1 d D . P B 2
C32A C 0.899(2) 0.5537(6) 0.0244(11) 0.091(5) Uani 0.412(11) 1 d D U P B 2
H32C H 0.954572 0.528354 0.048976 0.109 Uiso 0.412(11) 1 calc R U P B 2
H32D H 0.896111 0.555164 -0.036828 0.109 Uiso 0.412(11) 1 calc R U P B 2
C29A C 0.4653(18) 0.6112(7) -0.0512(12) 0.109(5) Uani 0.412(11) 1 d D U P B 2
H29C H 0.477777 0.616992 -0.108667 0.131 Uiso 0.412(11) 1 calc R U P B 2
H29D H 0.375399 0.603917 -0.055393 0.131 Uiso 0.412(11) 1 calc R U P B 2
C30A C 0.5517(17) 0.5712(6) -0.0083(11) 0.087(4) Uani 0.412(11) 1 d D U P B 2
H30C H 0.542573 0.567340 0.050469 0.105 Uiso 0.412(11) 1 calc R U P B 2
H30D H 0.524191 0.542693 -0.039271 0.105 Uiso 0.412(11) 1 calc R U P B 2
O4A O 0.6812(15) 0.5795(7) -0.0079(15) 0.096(4) Uani 0.412(11) 1 d D . P B 2

loop_
_atom_site_aniso_label
_atom_site_aniso_U_11
_atom_site_aniso_U_22
_atom_site_aniso_U_33
_atom_site_aniso_U_23
_atom_site_aniso_U_13
_atom_site_aniso_U_12
F1 0.1102(18) 0.1080(18) 0.139(2) -0.0056(15) 0.0390(16) -0.0004(14)
F2 0.0809(13) 0.1104(17) 0.134(2) 0.0148(15) 0.0095(13) 0.0002(12)
F3 0.0855(15) 0.149(2) 0.154(2) -0.0400(19) 0.0350(15) -0.0274(15)
F4 0.133(2) 0.188(3) 0.187(3) 0.114(3) 0.054(2) 0.011(2)
B1 0.070(2) 0.088(3) 0.106(3) 0.020(2) 0.026(2) -0.008(2)
F5 0.224(12) 0.111(5) 0.174(7) -0.069(5) 0.067(7) -0.019(6)
F6 0.110(6) 0.208(12) 0.197(9) -0.045(8) -0.067(6) 0.011(6)
F7 0.210(9) 0.172(8) 0.237(10) 0.009(6) 0.061(7) -0.030(6)
F8 0.164(7) 0.145(7) 0.154(8) -0.014(6) -0.076(7) 0.028(5)
B2 0.086(4) 0.154(6) 0.137(6) -0.060(5) 0.000(4) 0.019(4)
O1 0.146(7) 0.072(4) 0.096(4) -0.004(3) 0.031(5) 0.008(5)
O2 0.124(7) 0.138(7) 0.100(5) -0.007(5) 0.046(5) 0.049(5)
O3 0.081(5) 0.173(9) 0.061(4) -0.001(6) 0.012(3) -0.030(6)
O4 0.126(6) 0.066(5) 0.071(4) 0.006(3) 0.016(6) -0.012(5)
O5 0.090(5) 0.098(7) 0.095(5) -0.012(5) 0.012(3) 0.026(4)
O6 0.085(6) 0.116(6) 0.091(5) -0.023(5) 0.029(4) -0.027(4)
C23 0.122(10) 0.098(9) 0.105(8) -0.027(8) 0.030(8) -0.051(7)
C24 0.151(12) 0.065(5) 0.121(7) -0.008(5) 0.028(8) -0.031(7)
C25 0.204(18) 0.051(5) 0.136(10) 0.000(5) 0.036(14) 0.043(8)
C26 0.135(7) 0.116(7) 0.156(7) -0.030(6) 0.037(6) 0.044(7)
C27 0.087(6) 0.135(8) 0.128(8) 0.013(7) 0.040(6) 0.024(6)
C28 0.087(5) 0.159(8) 0.100(6) 0.014(6) 0.020(4) -0.002(6)
C29 0.093(7) 0.132(12) 0.081(6) -0.004(7) 0.001(5) -0.054(8)
C30 0.140(10) 0.074(5) 0.092(6) -0.004(4) 0.044(7) -0.035(6)
C31 0.122(11) 0.064(5) 0.098(7) 0.015(4) 0.016(8) 0.013(7)
C32 0.097(7) 0.099(7) 0.116(7) -0.003(6) -0.004(6) 0.032(6)
C33 0.073(5) 0.189(16) 0.126(10) -0.051(13) 0.024(6) 0.029(8)
C34 0.066(5) 0.139(11) 0.124(9) -0.035(8) 0.033(5) -0.027(7)
O7 0.139(2) 0.0936(19) 0.101(2) -0.0163(17) 0.0518(18) 0.0056(19)
O8 0.130(2) 0.102(2) 0.102(2) -0.0200(17) 0.0030(18) -0.0300(18)
O9 0.0810(16) 0.109(2) 0.129(2) 0.0115(18) 0.0364(17) -0.0017(15)
O10 0.202(4) 0.129(3) 0.140(3) -0.038(2) 0.106(3) -0.031(3)
O11 0.181(3) 0.156(3) 0.0583(15) -0.0048(18) 0.0088(19) -0.085(3)
O12 0.0882(17) 0.114(2) 0.117(2) 0.0511(18) 0.0053(17) -0.0166(16)
C1 0.169(5) 0.083(3) 0.138(5) 0.013(3) -0.019(4) -0.044(3)
C2 0.081(3) 0.114(4) 0.180(6) 0.041(4) 0.012(3) -0.026(3)
C3 0.114(4) 0.140(5) 0.189(6) 0.042(5) 0.091(4) 0.041(4)
C4 0.188(6) 0.135(5) 0.156(6) -0.010(4) 0.114(5) 0.005(4)
C5 0.241(7) 0.163(5) 0.140(5) -0.075(5) 0.096(5) -0.056(5)
C6 0.225(6) 0.190(6) 0.074(3) -0.046(4) 0.031(4) -0.098(5)
C7 0.179(5) 0.152(5) 0.095(3) 0.044(3) -0.040(4) -0.084(4)
C8 0.100(3) 0.149(5) 0.161(6) 0.082(5) -0.036(4) -0.042(3)
C9 0.117(4) 0.148(5) 0.180(6) 0.084(5) 0.078(4) 0.057(4)
C10 0.181(6) 0.105(4) 0.161(5) 0.025(4) 0.102(5) 0.036(4)
C11 0.262(9) 0.102(4) 0.107(4) -0.039(4) 0.069(5) -0.023(5)
C12 0.300(9) 0.110(4) 0.067(3) -0.033(3) 0.015(4) -0.036(5)
N1 0.0644(15) 0.091(2) 0.096(2) 0.0163(17) 0.0097(14) -0.0021(15)
N2 0.0662(16) 0.0786(19) 0.107(2) -0.0023(16) 0.0106(15) -0.0159(14)
N3 0.0704(14) 0.0822(17) 0.0543(13) -0.0084(12) 0.0154(11) -0.0056(12)
C13 0.0731(19) 0.076(2) 0.088(2) 0.0126(18) 0.0109(17) -0.0151(17)
C14 0.069(2) 0.087(2) 0.114(3) -0.005(2) 0.0110(19) 0.0045(18)
C15 0.0613(15) 0.0605(16) 0.0573(15) 0.0105(12) 0.0051(12) -0.0139(12)
C16 0.084(2) 0.081(2) 0.0699(19) 0.0030(16) 0.0238(16) -0.0105(17)
C17 0.0717(18) 0.0718(19) 0.085(2) 0.0069(16) 0.0217(16) -0.0055(15)
N4 0.0763(18) 0.111(3) 0.0773(19) 0.0050(17) 0.0183(14) -0.0209(17)
N5 0.106(2) 0.080(2) 0.107(2) -0.0028(18) 0.0294(19) -0.0137(18)
N6 0.0694(14) 0.0675(15) 0.0617(14) -0.0005(11) 0.0203(11) -0.0039(11)
C18 0.087(2) 0.092(2) 0.0665(19) 0.0007(17) 0.0219(16) -0.0075(19)
C19 0.074(2) 0.127(4) 0.097(3) 0.012(3) 0.0284(19) 0.014(2)
C20 0.0730(18) 0.090(2) 0.0550(16) 0.0040(15) 0.0210(14) -0.0035(17)
C21 0.074(2) 0.120(3) 0.070(2) 0.009(2) 0.0202(16) -0.0030(19)
C22 0.080(2) 0.116(3) 0.0621(18) -0.0131(18) 0.0228(15) -0.027(2)
F5A 0.227(14) 0.251(16) 0.293(18) -0.036(12) 0.157(13) 0.043(11)
F7A 0.215(13) 0.105(6) 0.173(10) 0.021(6) 0.053(9) 0.084(7)
F6A 0.162(8) 0.190(9) 0.243(11) -0.071(8) 0.028(7) 0.049(7)
F8A 0.122(7) 0.253(13) 0.174(10) -0.132(9) 0.059(7) -0.075(7)
C31A 0.19(2) 0.057(7) 0.070(7) 0.006(5) 0.014(12) 0.001(11)
O1A 0.114(8) 0.080(6) 0.097(6) 0.010(4) 0.026(6) -0.011(6)
C24A 0.109(9) 0.099(9) 0.110(9) 0.006(7) 0.029(7) -0.021(6)
C25A 0.18(2) 0.070(9) 0.126(13) -0.008(9) 0.037(16) 0.021(12)
C23A 0.091(9) 0.131(16) 0.111(9) -0.013(10) 0.040(8) -0.032(9)
C26A 0.125(10) 0.103(10) 0.114(9) -0.006(7) 0.033(7) 0.024(7)
O6A 0.065(6) 0.151(12) 0.077(5) -0.004(8) 0.006(5) -0.008(8)
O2A 0.096(7) 0.094(7) 0.107(7) -0.008(5) 0.025(6) 0.038(5)
C34A 0.080(6) 0.122(9) 0.103(7) -0.002(8) 0.012(6) 0.010(7)
C27A 0.120(8) 0.100(8) 0.111(7) -0.003(6) 0.049(6) 0.021(7)
C33A 0.16(3) 0.20(3) 0.116(13) -0.009(19) 0.012(16) 0.11(3)
C28A 0.062(5) 0.104(11) 0.097(9) -0.028(8) -0.001(5) -0.002(7)
O5A 0.142(13) 0.071(8) 0.074(5) -0.005(6) 0.017(7) 0.041(6)
O3A 0.085(8) 0.201(16) 0.081(7) -0.030(10) 0.009(6) -0.017(10)
C32A 0.102(10) 0.081(8) 0.085(7) 0.004(6) 0.010(7) 0.022(7)
C29A 0.115(8) 0.114(9) 0.098(8) 0.007(7) 0.023(6) -0.029(7)
C30A 0.099(8) 0.079(7) 0.084(7) -0.002(6) 0.024(6) -0.026(6)
O4A 0.152(12) 0.067(7) 0.071(6) 0.001(4) 0.027(10) -0.027(9)

loop_
_atom_type_symbol
_atom_type_description
_atom_type_scat_dispersion_real
_atom_type_scat_dispersion_imag
_atom_type_scat_source
C C 0.0181 0.0091 'International Tables Vol C Tables 4.2.6.8 and 6.1.1.4'
H H 0.0000 0.0000 'International Tables Vol C Tables 4.2.6.8 and 6.1.1.4'
B B 0.0090 0.0039 'International Tables Vol C Tables 4.2.6.8 and 6.1.1.4'
F F 0.0727 0.0534 'International Tables Vol C Tables 4.2.6.8 and 6.1.1.4'
N N 0.0311 0.0180 'International Tables Vol C Tables 4.2.6.8 and 6.1.1.4'
O O 0.0492 0.0322 'International Tables Vol C Tables 4.2.6.8 and 6.1.1.4'

loop_
_geom_angle_atom_site_label_1
_geom_angle_atom_site_label_2
_geom_angle_atom_site_label_3
_geom_angle
_geom_angle_site_symmetry_1
_geom_angle_site_symmetry_3
_geom_angle_publ_flag
F2 B1 F1 110.1(4) . . ?
F2 B1 F3 108.3(4) . . ?
F3 B1 F1 108.7(3) . . ?
F4 B1 F1 111.1(4) . . ?
F4 B1 F2 110.4(3) . . ?
F4 B1 F3 108.2(4) . . ?
F5 B2 F7 96.2(9) . . ?
F6 B2 F5 101.0(11) . . ?
F6 B2 F7 101.9(11) . . ?
F6 B2 F8 132.6(12) . . ?
F8 B2 F5 115.1(10) . . ?
F8 B2 F7 103.4(9) . . ?
F5A B2 F7A 149.0(15) . . ?
F5A B2 F6A 90.1(13) . . ?
F5A B2 F8A 109.5(13) . . ?
F7A B2 F6A 88.6(9) . . ?
F8A B2 F7A 101.5(11) . . ?
F8A B2 F6A 93.5(10) . . ?
C24 O1 C25 111.1(11) . . ?
C27 O2 C26 105.9(10) . . ?
C29 O3 C28 109.9(10) . . ?
C30 O4 C31 112.0(10) . . ?
C33 O5 C32 109.1(10) . . ?
C34 O6 C23 111.1(9) . . ?
O6 C23 H23A 110.2 . . ?
O6 C23 H23B 110.2 . . ?
O6 C23 C24 107.5(8) . . ?
H23A C23 H23B 108.5 . . ?
C24 C23 H23A 110.2 . . ?
C24 C23 H23B 110.2 . . ?
O1 C24 C23 109.5(10) . . ?
O1 C24 H24A 109.8 . . ?
O1 C24 H24B 109.8 . . ?
C23 C24 H24A 109.8 . . ?
C23 C24 H24B 109.8 . . ?
H24A C24 H24B 108.2 . . ?
O1 C25 H25A 110.0 . . ?
O1 C25 H25B 110.0 . . ?
O1 C25 C26 108.6(10) . . ?
H25A C25 H25B 108.4 . . ?
C26 C25 H25A 110.0 . . ?
C26 C25 H25B 110.0 . . ?
O2 C26 C25 112.5(10) . . ?
O2 C26 H26A 109.1 . . ?
O2 C26 H26B 109.1 . . ?
C25 C26 H26A 109.1 . . ?
C25 C26 H26B 109.1 . . ?
H26A C26 H26B 107.8 . . ?
O2 C27 H27A 110.7 . . ?
O2 C27 H27B 110.7 . . ?
O2 C27 C28 105.3(10) . . ?
H27A C27 H27B 108.8 . . ?
C28 C27 H27A 110.7 . . ?
C28 C27 H27B 110.7 . . ?
O3 C28 C27 108.5(11) . . ?
O3 C28 H28A 110.0 . . ?
O3 C28 H28B 110.0 . . ?
C27 C28 H28A 110.0 . . ?
C27 C28 H28B 110.0 . . ?
H28A C28 H28B 108.4 . . ?
O3 C29 H29A 109.9 . . ?
O3 C29 H29B 109.9 . . ?
O3 C29 C30 108.9(8) . . ?
H29A C29 H29B 108.3 . . ?
C30 C29 H29A 109.9 . . ?
C30 C29 H29B 109.9 . . ?
O4 C30 C29 109.5(8) . . ?
O4 C30 H30A 109.8 . . ?
O4 C30 H30B 109.8 . . ?
C29 C30 H30A 109.8 . . ?
C29 C30 H30B 109.8 . . ?
H30A C30 H30B 108.2 . . ?
O4 C31 H31A 110.0 . . ?
O4 C31 H31B 110.0 . . ?
O4 C31 C32 108.5(9) . . ?
H31A C31 H31B 108.4 . . ?
C32 C31 H31A 110.0 . . ?
C32 C31 H31B 110.0 . . ?
O5 C32 C31 109.8(10) . . ?
O5 C32 H32A 109.7 . . ?
O5 C32 H32B 109.7 . . ?
C31 C32 H32A 109.7 . . ?
C31 C32 H32B 109.7 . . ?
H32A C32 H32B 108.2 . . ?
O5 C33 H33A 109.9 . . ?
O5 C33 H33B 109.9 . . ?
O5 C33 C34 109.0(8) . . ?
H33A C33 H33B 108.3 . . ?
C34 C33 H33A 109.9 . . ?
C34 C33 H33B 109.9 . . ?
O6 C34 C33 109.4(9) . . ?
O6 C34 H34A 109.8 . . ?
O6 C34 H34B 109.8 . . ?
C33 C34 H34A 109.8 . . ?
C33 C34 H34B 109.8 . . ?
H34A C34 H34B 108.2 . . ?
C10 O7 C11 108.6(5) . . ?
C1 O8 C12 118.0(5) . . ?
C2 O9 C3 113.7(5) . . ?
C4 O10 C5 116.1(6) . . ?
C6 O11 C7 115.3(6) . . ?
C8 O12 C9 113.0(5) . . ?
O8 C1 H1A 109.6 . . ?
O8 C1 H1B 109.6 . . ?
O8 C1 C2 110.3(4) . . ?
H1A C1 H1B 108.1 . . ?
C2 C1 H1A 109.6 . . ?
C2 C1 H1B 109.6 . . ?
O9 C2 C1 108.8(4) . . ?
O9 C2 H2A 109.9 . . ?
O9 C2 H2B 109.9 . . ?
C1 C2 H2A 109.9 . . ?
C1 C2 H2B 109.9 . . ?
H2A C2 H2B 108.3 . . ?
O9 C3 H3A 109.7 . . ?
O9 C3 H3B 109.7 . . ?
O9 C3 C4 110.0(4) . . ?
H3A C3 H3B 108.2 . . ?
C4 C3 H3A 109.7 . . ?
C4 C3 H3B 109.7 . . ?
O10 C4 C3 111.2(6) . . ?
O10 C4 H4A 109.4 . . ?
O10 C4 H4B 109.4 . . ?
C3 C4 H4A 109.4 . . ?
C3 C4 H4B 109.4 . . ?
H4A C4 H4B 108.0 . . ?
O10 C5 H5A 108.6 . . ?
O10 C5 H5B 108.6 . . ?
H5A C5 H5B 107.6 . . ?
C6 C5 O10 114.5(6) . . ?
C6 C5 H5A 108.6 . . ?
C6 C5 H5B 108.6 . . ?
O11 C6 C5 110.1(5) . . ?
O11 C6 H6A 109.6 . . ?
O11 C6 H6B 109.6 . . ?
C5 C6 H6A 109.6 . . ?
C5 C6 H6B 109.6 . . ?
H6A C6 H6B 108.2 . . ?
O11 C7 H7A 109.7 . . ?
O11 C7 H7B 109.7 . . ?
O11 C7 C8 109.9(4) . . ?
H7A C7 H7B 108.2 . . ?
C8 C7 H7A 109.7 . . ?
C8 C7 H7B 109.7 . . ?
O12 C8 C7 109.3(5) . . ?
O12 C8 H8A 109.8 . . ?
O12 C8 H8B 109.8 . . ?
C7 C8 H8A 109.8 . . ?
C7 C8 H8B 109.8 . . ?
H8A C8 H8B 108.3 . . ?
O12 C9 H9A 109.8 . . ?
O12 C9 H9B 109.8 . . ?
O12 C9 C10 109.4(4) . . ?
H9A C9 H9B 108.2 . . ?
C10 C9 H9A 109.8 . . ?
C10 C9 H9B 109.8 . . ?
O7 C10 C9 108.7(5) . . ?
O7 C10 H10A 109.9 . . ?
O7 C10 H10B 109.9 . . ?
C9 C10 H10A 109.9 . . ?
C9 C10 H10B 109.9 . . ?
H10A C10 H10B 108.3 . . ?
O7 C11 H11A 110.4 . . ?
O7 C11 H11B 110.4 . . ?
H11A C11 H11B 108.6 . . ?
C12 C11 O7 106.6(5) . . ?
C12 C11 H11A 110.4 . . ?
C12 C11 H11B 110.4 . . ?
O8 C12 H12A 108.7 . . ?
O8 C12 H12B 108.7 . . ?
C11 C12 O8 114.3(5) . . ?
C11 C12 H12A 108.7 . . ?
C11 C12 H12B 108.7 . . ?
H12A C12 H12B 107.6 . . ?
C13 N1 H1 126.0 . . ?
C14 N1 H1 126.0 . . ?
C14 N1 C13 107.9(3) . . ?
C14 N2 C15 104.9(3) . . ?
H3C N3 H3D 109.5 . . ?
H3C N3 H3E 109.5 . . ?
H3D N3 H3E 109.5 . . ?
C17 N3 H3C 109.5 . . ?
C17 N3 H3D 109.5 . . ?
C17 N3 H3E 109.5 . . ?
N1 C13 H13 126.7 . . ?
N1 C13 C15 106.7(3) . . ?
C15 C13 H13 126.7 . . ?
N1 C14 H14 124.5 . . ?
N2 C14 N1 111.0(4) . . ?
N2 C14 H14 124.5 . . ?
N2 C15 C16 121.5(3) . . ?
C13 C15 N2 109.4(3) . . ?
C13 C15 C16 129.0(3) . . ?
C15 C16 H16A 108.6 . . ?
C15 C16 H16B 108.6 . . ?
C15 C16 C17 114.7(3) . . ?
H16A C16 H16B 107.6 . . ?
C17 C16 H16A 108.6 . . ?
C17 C16 H16B 108.6 . . ?
N3 C17 C16 112.6(3) . . ?
N3 C17 H17A 109.1 . . ?
N3 C17 H17B 109.1 . . ?
C16 C17 H17A 109.1 . . ?
C16 C17 H17B 109.1 . . ?
H17A C17 H17B 107.8 . . ?
C18 N4 H4 126.8 . . ?
C19 N4 H4 126.8 . . ?
C19 N4 C18 106.3(3) . . ?
C19 N5 H5 127.9 . . ?
C19 N5 C20 104.3(4) . . ?
C20 N5 H5 127.9 . . ?
H6C N6 H6D 109.5 . . ?
H6C N6 H6E 109.5 . . ?
H6D N6 H6E 109.5 . . ?
C22 N6 H6C 109.5 . . ?
C22 N6 H6D 109.5 . . ?
C22 N6 H6E 109.5 . . ?
N4 C18 H18 126.3 . . ?
C20 C18 N4 107.3(4) . . ?
C20 C18 H18 126.3 . . ?
N4 C19 N5 113.2(4) . . ?
N4 C19 H19 123.4 . . ?
N5 C19 H19 123.4 . . ?
N5 C20 C21 122.7(3) . . ?
C18 C20 N5 109.0(3) . . ?
C18 C20 C21 128.3(4) . . ?
C20 C21 H21A 108.6 . . ?
C20 C21 H21B 108.6 . . ?
H21A C21 H21B 107.6 . . ?
C22 C21 C20 114.5(3) . . ?
C22 C21 H21A 108.6 . . ?
C22 C21 H21B 108.6 . . ?
N6 C22 H22A 108.8 . . ?
N6 C22 H22B 108.8 . . ?
C21 C22 N6 113.7(3) . . ?
C21 C22 H22A 108.8 . . ?
C21 C22 H22B 108.8 . . ?
H22A C22 H22B 107.7 . . ?
H31C C31A H31D 108.4 . . ?
C32A C31A H31C 110.0 . . ?
C32A C31A H31D 110.0 . . ?
O4A C31A H31C 110.0 . . ?
O4A C31A H31D 110.0 . . ?
O4A C31A C32A 108.6(13) . . ?
C24A O1A C25A 109.4(13) . . ?
O1A C24A H24C 110.3 . . ?
O1A C24A H24D 110.3 . . ?
O1A C24A C23A 107.0(11) . . ?
H24C C24A H24D 108.6 . . ?
C23A C24A H24C 110.3 . . ?
C23A C24A H24D 110.3 . . ?
O1A C25A H25C 109.7 . . ?
O1A C25A H25D 109.7 . . ?
O1A C25A C26A 109.7(15) . . ?
H25C C25A H25D 108.2 . . ?
C26A C25A H25C 109.7 . . ?
C26A C25A H25D 109.7 . . ?
C24A C23A H23C 110.1 . . ?
C24A C23A H23D 110.1 . . ?
H23C C23A H23D 108.4 . . ?
O6A C23A C24A 107.9(13) . . ?
O6A C23A H23C 110.1 . . ?
O6A C23A H23D 110.1 . . ?
C25A C26A H26C 110.2 . . ?
C25A C26A H26D 110.2 . . ?
H26C C26A H26D 108.5 . . ?
O2A C26A C25A 107.7(14) . . ?
O2A C26A H26C 110.2 . . ?
O2A C26A H26D 110.2 . . ?
C34A O6A C23A 114.2(14) . . ?
C27A O2A C26A 108.4(12) . . ?
O6A C34A H34C 109.8 . . ?
O6A C34A H34D 109.8 . . ?
O6A C34A C33A 109.6(13) . . ?
H34C C34A H34D 108.2 . . ?
C33A C34A H34C 109.8 . . ?
C33A C34A H34D 109.8 . . ?
O2A C27A H27C 109.8 . . ?
O2A C27A H27D 109.8 . . ?
O2A C27A C28A 109.4(12) . . ?
H27C C27A H27D 108.2 . . ?
C28A C27A H27C 109.8 . . ?
C28A C27A H27D 109.8 . . ?
C34A C33A H33C 110.2 . . ?
C34A C33A H33D 110.2 . . ?
H33C C33A H33D 108.5 . . ?
O5A C33A C34A 107.4(15) . . ?
O5A C33A H33C 110.2 . . ?
O5A C33A H33D 110.2 . . ?
C27A C28A H28C 110.1 . . ?
C27A C28A H28D 110.1 . . ?
H28C C28A H28D 108.4 . . ?
O3A C28A C27A 108.1(12) . . ?
O3A C28A H28C 110.1 . . ?
O3A C28A H28D 110.1 . . ?
C33A O5A C32A 109.4(15) . . ?
C29A O3A C28A 109.0(13) . . ?
C31A C32A H32C 109.7 . . ?
C31A C32A H32D 109.7 . . ?
O5A C32A C31A 109.7(14) . . ?
O5A C32A H32C 109.7 . . ?
O5A C32A H32D 109.7 . . ?
H32C C32A H32D 108.2 . . ?
O3A C29A H29C 110.5 . . ?
O3A C29A H29D 110.5 . . ?
O3A C29A C30A 106.0(13) . . ?
H29C C29A H29D 108.7 . . ?
C30A C29A H29C 110.5 . . ?
C30A C29A H29D 110.5 . . ?
C29A C30A H30C 109.4 . . ?
C29A C30A H30D 109.4 . . ?
H30C C30A H30D 108.0 . . ?
O4A C30A C29A 111.3(13) . . ?
O4A C30A H30C 109.4 . . ?
O4A C30A H30D 109.4 . . ?
C30A O4A C31A 112.6(14) . . ?

loop_
_geom_bond_atom_site_label_1
_geom_bond_atom_site_label_2
_geom_bond_distance
_geom_bond_site_symmetry_2
_geom_bond_publ_flag
F1 B1 1.377(6) . ?
F2 B1 1.371(5) . ?
F3 B1 1.373(6) . ?
F4 B1 1.367(5) . ?
F5 B2 1.309(12) . ?
F6 B2 1.224(11) . ?
F7 B2 1.446(8) . ?
F8 B2 1.254(12) . ?
B2 F5A 1.236(19) . ?
B2 F7A 1.319(14) . ?
B2 F6A 1.447(9) . ?
B2 F8A 1.311(14) . ?
O1 C24 1.400(16) . ?
O1 C25 1.404(18) . ?
O2 C26 1.348(15) . ?
O2 C27 1.331(15) . ?
O3 C28 1.417(15) . ?
O3 C29 1.366(15) . ?
O4 C30 1.408(14) . ?
O4 C31 1.413(14) . ?
O5 C32 1.412(14) . ?
O5 C33 1.365(17) . ?
O6 C23 1.417(13) . ?
O6 C34 1.405(15) . ?
C23 H23A 0.9700 . ?
C23 H23B 0.9700 . ?
C23 C24 1.519(18) . ?
C24 H24A 0.9700 . ?
C24 H24B 0.9700 . ?
C25 H25A 0.9700 . ?
C25 H25B 0.9700 . ?
C25 C26 1.55(2) . ?
C26 H26A 0.9700 . ?
C26 H26B 0.9700 . ?
C27 H27A 0.9700 . ?
C27 H27B 0.9700 . ?
C27 C28 1.544(17) . ?
C28 H28A 0.9700 . ?
C28 H28B 0.9700 . ?
C29 H29A 0.9700 . ?
C29 H29B 0.9700 . ?
C29 C30 1.542(17) . ?
C30 H30A 0.9700 . ?
C30 H30B 0.9700 . ?
C31 H31A 0.9700 . ?
C31 H31B 0.9700 . ?
C31 C32 1.519(16) . ?
C32 H32A 0.9700 . ?
C32 H32B 0.9700 . ?
C33 H33A 0.9700 . ?
C33 H33B 0.9700 . ?
C33 C34 1.522(19) . ?
C34 H34A 0.9700 . ?
C34 H34B 0.9700 . ?
O7 C10 1.401(7) . ?
O7 C11 1.433(8) . ?
O8 C1 1.368(7) . ?
O8 C12 1.521(9) . ?
O9 C2 1.385(7) . ?
O9 C3 1.394(7) . ?
O10 C4 1.371(7) . ?
O10 C5 1.455(10) . ?
O11 C6 1.437(9) . ?
O11 C7 1.437(9) . ?
O12 C8 1.413(7) . ?
O12 C9 1.431(7) . ?
C1 H1A 0.9700 . ?
C1 H1B 0.9700 . ?
C1 C2 1.530(9) . ?
C2 H2A 0.9700 . ?
C2 H2B 0.9700 . ?
C3 H3A 0.9700 . ?
C3 H3B 0.9700 . ?
C3 C4 1.462(10) . ?
C4 H4A 0.9700 . ?
C4 H4B 0.9700 . ?
C5 H5A 0.9700 . ?
C5 H5B 0.9700 . ?
C5 C6 1.446(11) . ?
C6 H6A 0.9700 . ?
C6 H6B 0.9700 . ?
C7 H7A 0.9700 . ?
C7 H7B 0.9700 . ?
C7 C8 1.463(11) . ?
C8 H8A 0.9700 . ?
C8 H8B 0.9700 . ?
C9 H9A 0.9700 . ?
C9 H9B 0.9700 . ?
C9 C10 1.468(9) . ?
C10 H10A 0.9700 . ?
C10 H10B 0.9700 . ?
C11 H11A 0.9700 . ?
C11 H11B 0.9700 . ?
C11 C12 1.338(10) . ?
C12 H12A 0.9700 . ?
C12 H12B 0.9700 . ?
N1 H1 0.8600 . ?
N1 C13 1.339(5) . ?
N1 C14 1.334(5) . ?
N2 C14 1.314(5) . ?
N2 C15 1.378(4) . ?
N3 H3C 0.8900 . ?
N3 H3D 0.8900 . ?
N3 H3E 0.8900 . ?
N3 C17 1.496(4) . ?
C13 H13 0.9300 . ?
C13 C15 1.342(4) . ?
C14 H14 0.9300 . ?
C15 C16 1.481(5) . ?
C16 H16A 0.9700 . ?
C16 H16B 0.9700 . ?
C16 C17 1.513(5) . ?
C17 H17A 0.9700 . ?
C17 H17B 0.9700 . ?
N4 H4 0.8600 . ?
N4 C18 1.353(5) . ?
N4 C19 1.285(6) . ?
N5 H5 0.8600 . ?
N5 C19 1.324(5) . ?
N5 C20 1.351(5) . ?
N6 H6C 0.8900 . ?
N6 H6D 0.8900 . ?
N6 H6E 0.8900 . ?
N6 C22 1.484(4) . ?
C18 H18 0.9300 . ?
C18 C20 1.336(5) . ?
C19 H19 0.9300 . ?
C20 C21 1.509(5) . ?
C21 H21A 0.9700 . ?
C21 H21B 0.9700 . ?
C21 C22 1.471(5) . ?
C22 H22A 0.9700 . ?
C22 H22B 0.9700 . ?
C31A H31C 0.9700 . ?
C31A H31D 0.9700 . ?
C31A C32A 1.523(19) . ?
C31A O4A 1.409(17) . ?
O1A C24A 1.387(18) . ?
O1A C25A 1.40(2) . ?
C24A H24C 0.9700 . ?
C24A H24D 0.9700 . ?
C24A C23A 1.52(2) . ?
C25A H25C 0.9700 . ?
C25A H25D 0.9700 . ?
C25A C26A 1.56(2) . ?
C23A H23C 0.9700 . ?
C23A H23D 0.9700 . ?
C23A O6A 1.417(17) . ?
C26A H26C 0.9700 . ?
C26A H26D 0.9700 . ?
C26A O2A 1.353(19) . ?
O6A C34A 1.396(16) . ?
O2A C27A 1.330(17) . ?
C34A H34C 0.9700 . ?
C34A H34D 0.9700 . ?
C34A C33A 1.54(2) . ?
C27A H27C 0.9700 . ?
C27A H27D 0.9700 . ?
C27A C28A 1.574(18) . ?
C33A H33C 0.9700 . ?
C33A H33D 0.9700 . ?
C33A O5A 1.36(2) . ?
C28A H28C 0.9700 . ?
C28A H28D 0.9700 . ?
C28A O3A 1.417(17) . ?
O5A C32A 1.396(18) . ?
O3A C29A 1.366(18) . ?
C32A H32C 0.9700 . ?
C32A H32D 0.9700 . ?
C29A H29C 0.9700 . ?
C29A H29D 0.9700 . ?
C29A C30A 1.540(19) . ?
C30A H30C 0.9700 . ?
C30A H30D 0.9700 . ?
C30A O4A 1.402(16) . ?

loop_
_geom_hbond_atom_site_label_D
_geom_hbond_atom_site_label_H
_geom_hbond_atom_site_label_A
_geom_hbond_distance_DH
_geom_hbond_distance_HA
_geom_hbond_distance_DA
_geom_hbond_angle_DHA
_geom_hbond_site_symmetry_A
_geom_hbond_publ_flag
N1 H1 F3 0.86 1.97 2.802(4) 161.3 . yes
N3 H3E O11 0.89 2.26 2.882(4) 127.1 . yes
N6 H6C O1 0.89 2.07 2.887(9) 151.6 . yes
N6 H6D O3A 0.89 2.04 2.88(2) 158.5 . yes

loop_
_geom_torsion_atom_site_label_1
_geom_torsion_atom_site_label_2
_geom_torsion_atom_site_label_3
_geom_torsion_atom_site_label_4
_geom_torsion
_geom_torsion_site_symmetry_1
_geom_torsion_site_symmetry_2
_geom_torsion_site_symmetry_3
_geom_torsion_site_symmetry_4
_geom_torsion_publ_flag
O1 C25 C26 O2 -56.8(14) . . . . ?
O2 C27 C28 O3 65.3(13) . . . . ?
O3 C29 C30 O4 -65.0(13) . . . . ?
O4 C31 C32 O5 60.4(16) . . . . ?
O5 C33 C34 O6 -59.7(17) . . . . ?
O6 C23 C24 O1 62.1(12) . . . . ?
C23 O6 C34 C33 -175.0(11) . . . . ?
C24 O1 C25 C26 174.9(9) . . . . ?
C25 O1 C24 C23 174.2(10) . . . . ?
C26 O2 C27 C28 173.7(10) . . . . ?
C27 O2 C26 C25 177.0(11) . . . . ?
C28 O3 C29 C30 -177.4(10) . . . . ?
C29 O3 C28 C27 -173.6(11) . . . . ?
C30 O4 C31 C32 177.3(12) . . . . ?
C31 O4 C30 C29 -179.1(12) . . . . ?
C32 O5 C33 C34 178.3(12) . . . . ?
C33 O5 C32 C31 -179.2(13) . . . . ?
C34 O6 C23 C24 175.7(10) . . . . ?
O7 C11 C12 O8 -70.0(7) . . . . ?
O8 C1 C2 O9 -66.5(6) . . . . ?
O9 C3 C4 O10 60.1(7) . . . . ?
O10 C5 C6 O11 66.8(7) . . . . ?
O11 C7 C8 O12 -64.3(5) . . . . ?
O12 C9 C10 O7 64.7(5) . . . . ?
C1 O8 C12 C11 -69.2(8) . . . . ?
C2 O9 C3 C4 179.5(5) . . . . ?
C3 O9 C2 C1 -179.2(4) . . . . ?
C4 O10 C5 C6 76.6(7) . . . . ?
C5 O10 C4 C3 -179.5(6) . . . . ?
C6 O11 C7 C8 177.7(4) . . . . ?
C7 O11 C6 C5 177.2(5) . . . . ?
C8 O12 C9 C10 176.1(4) . . . . ?
C9 O12 C8 C7 -173.8(4) . . . . ?
C10 O7 C11 C12 -178.7(5) . . . . ?
C11 O7 C10 C9 -175.2(5) . . . . ?
C12 O8 C1 C2 -175.3(5) . . . . ?
N1 C13 C15 N2 -0.2(4) . . . . ?
N1 C13 C15 C16 176.0(3) . . . . ?
N2 C15 C16 C17 85.1(4) . . . . ?
C13 N1 C14 N2 -2.5(5) . . . . ?
C13 C15 C16 C17 -90.6(4) . . . . ?
C14 N1 C13 C15 1.6(4) . . . . ?
C14 N2 C15 C13 -1.3(4) . . . . ?
C14 N2 C15 C16 -177.8(3) . . . . ?
C15 N2 C14 N1 2.3(5) . . . . ?
C15 C16 C17 N3 64.1(4) . . . . ?
N4 C18 C20 N5 -0.5(4) . . . . ?
N4 C18 C20 C21 177.3(3) . . . . ?
N5 C20 C21 C22 -50.8(5) . . . . ?
C18 N4 C19 N5 -0.2(5) . . . . ?
C18 C20 C21 C22 131.6(4) . . . . ?
C19 N4 C18 C20 0.4(4) . . . . ?
C19 N5 C20 C18 0.4(4) . . . . ?
C19 N5 C20 C21 -177.6(3) . . . . ?
C20 N5 C19 N4 -0.1(5) . . . . ?
C20 C21 C22 N6 -71.9(4) . . . . ?
O1A C24A C23A O6A 66.6(17) . . . . ?
O1A C25A C26A O2A -62(2) . . . . ?
C24A O1A C25A C26A -178.8(15) . . . . ?
C24A C23A O6A C34A 178.1(14) . . . . ?
C25A O1A C24A C23A 179.5(14) . . . . ?
C25A C26A O2A C27A -179.4(14) . . . . ?
C23A O6A C34A C33A -176.4(16) . . . . ?
C26A O2A C27A C28A 166.5(14) . . . . ?
O6A C34A C33A O5A -66(2) . . . . ?
O2A C27A C28A O3A 60.2(19) . . . . ?
C34A C33A O5A C32A 177.3(16) . . . . ?
C27A C28A O3A C29A -165.6(18) . . . . ?
C33A O5A C32A C31A -176.4(19) . . . . ?
C28A O3A C29A C30A -175.3(17) . . . . ?
O3A C29A C30A O4A -65(2) . . . . ?
C32A C31A O4A C30A 172.4(17) . . . . ?
C29A C30A O4A C31A 174.7(16) . . . . ?
O4A C31A C32A O5A 67(2) . . . . ?
